data_7238981
loop_
_publ_author_name
'Zhang, Jiajun'
'Meng, Ling-Guo'
'Li, Pinhua'
'Wang, Lei'

_publ_section_title
;
 The sequential reactions of tetrazoles with bromoalkynes for the
 synthesis of (Z)-N-(2-bromo-1-vinyl)-N-arylcyanamides and 2-arylindoles
;
_journal_issue 19
_journal_name_full 'RSC Advances'
_journal_page_first 6807
_journal_paper_doi 10.1039/c3ra40669e
_journal_volume 3
_journal_year 2013
_chemical_formula_moiety 'C15 H10 Br2 N2'
_chemical_formula_sum 'C15 H10 Br2 N2'
_chemical_formula_weight 378.07
_space_group_IT_number 14
_space_group_name_Hall '-P 2ybc'
_space_group_name_H-M_alt 'P 1 21/c 1'
_symmetry_cell_setting monoclinic
_symmetry_space_group_name_Hall '-P 2ybc'
_symmetry_space_group_name_H-M 'P 1 21/c 1'
_atom_sites_solution_hydrogens geom
_atom_sites_solution_primary direct
_atom_sites_solution_secondary difmap
_audit_creation_method SHELXL-97
_cell_angle_alpha 90.00
_cell_angle_beta 91.449(8)
_cell_angle_gamma 90.00
_cell_formula_units_Z 4
_cell_length_a 13.8463(13)
_cell_length_b 10.1510(11)
_cell_length_c 10.2472(8)
_cell_measurement_temperature 293(2)
_cell_volume 1439.8(2)
_computing_cell_refinement 'Bruker SMART'
_computing_data_collection 'Bruker SMART APEX II'
_computing_data_reduction 'Bruker SAINT'
_computing_structure_refinement 'SHELXL-97 (Sheldrick, 2008)'
_computing_structure_solution 'SHELXS-97 (Sheldrick, 2008)'
_diffrn_ambient_temperature 293(2)
_diffrn_measured_fraction_theta_full 0.998
_diffrn_measured_fraction_theta_max 0.998
_diffrn_measurement_device_type 'Bruker APEX II area detector'
_diffrn_measurement_method '\w scans'
_diffrn_radiation_monochromator graphite
_diffrn_radiation_source 'fine-focus sealed tube'
_diffrn_radiation_type MoK\a
_diffrn_radiation_wavelength 0.71073
_diffrn_reflns_av_R_equivalents 0.0370
_diffrn_reflns_av_sigmaI/netI 0.0558
_diffrn_reflns_limit_h_max 13
_diffrn_reflns_limit_h_min -16
_diffrn_reflns_limit_k_max 9
_diffrn_reflns_limit_k_min -12
_diffrn_reflns_limit_l_max 12
_diffrn_reflns_limit_l_min -9
_diffrn_reflns_number 5277
_diffrn_reflns_theta_full 24.99
_diffrn_reflns_theta_max 24.99
_diffrn_reflns_theta_min 3.56
_exptl_absorpt_coefficient_mu 5.617
_exptl_absorpt_correction_T_max 0.4485
_exptl_absorpt_correction_T_min 0.3996
_exptl_absorpt_correction_type multi-scan
_exptl_absorpt_process_details SADABS
_exptl_crystal_colour colorless
_exptl_crystal_density_diffrn 1.744
_exptl_crystal_density_method 'not measured'
_exptl_crystal_description block
_exptl_crystal_F_000 736
_exptl_crystal_size_max 0.20
_exptl_crystal_size_mid 0.18
_exptl_crystal_size_min 0.17
_refine_diff_density_max 0.494
_refine_diff_density_min -0.618
_refine_diff_density_rms 0.079
_refine_ls_extinction_method none
_refine_ls_goodness_of_fit_ref 1.039
_refine_ls_hydrogen_treatment constr
_refine_ls_matrix_type full
_refine_ls_number_parameters 172
_refine_ls_number_reflns 2529
_refine_ls_number_restraints 0
_refine_ls_restrained_S_all 1.039
_refine_ls_R_factor_all 0.0839
_refine_ls_R_factor_gt 0.0415
_refine_ls_shift/su_max 0.001
_refine_ls_shift/su_mean 0.000
_refine_ls_structure_factor_coef Fsqd
_refine_ls_weighting_details 'calc w=1/[\s^2^(Fo^2^)+(0.0338P)^2^+0.0000P] where P=(Fo^2^+2Fc^2^)/3'
_refine_ls_weighting_scheme calc
_refine_ls_wR_factor_gt 0.0753
_refine_ls_wR_factor_ref 0.0896
_reflns_number_gt 1641
_reflns_number_total 2529
_reflns_threshold_expression >2sigma(I)
_cod_data_source_file c3ra40669e.txt
_cod_data_source_block 1
_cod_depositor_comments
;
The following automatic conversions were performed:

data item '_exptl_absorpt_correction_type' value 'Multi-scan' was
changed to 'multi-scan' in accordance with the
/home/saulius/struct/COD-crude-data/automatic-downloads/DataCite-retrospective/RSC/depositions/lib/dictionaries/cif_core.dic
dictionary named 'cif_core.dic' version 2.4.2 last updated on
2011-04-26.

Automatic conversion script
Id: cif_fix_values 6909 2019-04-08 15:41:33Z antanas 
;
_cod_original_sg_symbol_H-M P21/c
_cod_database_code 7238981

loop_
_symmetry_equiv_pos_as_xyz
'x, y, z'
'-x, y+1/2, -z+1/2'
'-x, -y, -z'
'x, -y-1/2, z-1/2'

loop_
_atom_site_label
_atom_site_type_symbol
_atom_site_fract_x
_atom_site_fract_y
_atom_site_fract_z
_atom_site_U_iso_or_equiv
_atom_site_adp_type
_atom_site_occupancy
_atom_site_symmetry_multiplicity
_atom_site_calc_flag
_atom_site_refinement_flags
C1 C 0.7206(3) 0.9117(4) 0.8954(5) 0.0448(11) Uani 1 1 d .
H1 H 0.6922 0.8466 0.9454 0.054 Uiso 1 1 calc R
C2 C 0.7016(3) 0.9099(4) 0.7686(4) 0.0371(10) Uani 1 1 d .
C3 C 0.6388(3) 0.8095(5) 0.7076(5) 0.0447(12) Uani 1 1 d .
C4 C 0.6422(4) 0.6805(5) 0.7515(6) 0.0685(16) Uani 1 1 d .
H4 H 0.6883 0.6554 0.8143 0.082 Uiso 1 1 calc R
C5 C 0.5777(7) 0.5901(7) 0.7022(9) 0.116(3) Uani 1 1 d .
H5 H 0.5806 0.5033 0.7312 0.139 Uiso 1 1 calc R
C6 C 0.5103(6) 0.6255(11) 0.6123(11) 0.129(5) Uani 1 1 d .
H6 H 0.4653 0.5639 0.5823 0.155 Uiso 1 1 calc R
C7 C 0.5074(4) 0.7507(9) 0.5648(7) 0.100(2) Uani 1 1 d .
H7 H 0.4618 0.7742 0.5008 0.120 Uiso 1 1 calc R
C8 C 0.5725(3) 0.8417(5) 0.6124(5) 0.0628(15) Uani 1 1 d .
H8 H 0.5714 0.9269 0.5790 0.075 Uiso 1 1 calc R
C9 C 0.7115(3) 1.1360(5) 0.7066(5) 0.0473(12) Uani 1 1 d .
C10 C 0.7937(3) 0.9797(4) 0.5747(4) 0.0335(10) Uani 1 1 d .
C11 C 0.7983(3) 1.0671(4) 0.4709(4) 0.0470(12) Uani 1 1 d .
H11 H 0.7600 1.1424 0.4691 0.056 Uiso 1 1 calc R
C12 C 0.8601(4) 1.0415(5) 0.3702(5) 0.0530(13) Uani 1 1 d .
H12 H 0.8654 1.1011 0.3018 0.064 Uiso 1 1 calc R
C13 C 0.9134(3) 0.9285(5) 0.3713(4) 0.0451(12) Uani 1 1 d .
C14 C 0.9062(3) 0.8391(5) 0.4710(5) 0.0502(12) Uani 1 1 d .
H14 H 0.9412 0.7610 0.4695 0.060 Uiso 1 1 calc R
C15 C 0.8463(3) 0.8661(4) 0.5740(4) 0.0436(12) Uani 1 1 d .
H15 H 0.8420 0.8067 0.6427 0.052 Uiso 1 1 calc R
Br1 Br 0.79953(4) 1.03349(6) 0.98309(5) 0.0718(2) Uani 1 1 d .
Br2 Br 1.00161(4) 0.89783(7) 0.23608(5) 0.0738(2) Uani 1 1 d .
N1 N 0.7358(2) 1.0104(3) 0.6844(3) 0.0381(9) Uani 1 1 d .
N2 N 0.6906(3) 1.2426(4) 0.7229(5) 0.0721(13) Uani 1 1 d .

loop_
_atom_site_aniso_label
_atom_site_aniso_U_11
_atom_site_aniso_U_22
_atom_site_aniso_U_33
_atom_site_aniso_U_23
_atom_site_aniso_U_13
_atom_site_aniso_U_12
C1 0.049(3) 0.045(3) 0.041(3) 0.008(2) 0.008(2) 0.000(2)
C2 0.040(2) 0.029(2) 0.043(3) 0.007(2) 0.008(2) 0.003(2)
C3 0.044(3) 0.039(3) 0.052(3) -0.008(2) 0.018(2) -0.004(2)
C4 0.090(4) 0.040(3) 0.077(4) -0.002(3) 0.039(3) -0.011(3)
C5 0.156(8) 0.059(4) 0.138(8) -0.036(6) 0.098(6) -0.052(6)
C6 0.096(6) 0.133(9) 0.161(10) -0.102(8) 0.074(6) -0.075(7)
C7 0.054(4) 0.138(7) 0.108(6) -0.068(6) 0.008(3) -0.009(5)
C8 0.045(3) 0.068(4) 0.076(4) -0.025(3) 0.003(3) -0.004(3)
C9 0.062(3) 0.037(3) 0.043(3) 0.000(3) 0.009(2) -0.007(3)
C10 0.038(2) 0.031(3) 0.031(3) 0.001(2) -0.0001(19) -0.006(2)
C11 0.064(3) 0.034(3) 0.044(3) 0.003(2) 0.008(2) 0.000(2)
C12 0.071(3) 0.055(3) 0.033(3) 0.007(2) 0.007(2) -0.009(3)
C13 0.039(2) 0.058(3) 0.038(3) -0.012(2) 0.002(2) -0.014(3)
C14 0.047(3) 0.047(3) 0.056(3) -0.007(3) 0.006(2) 0.005(2)
C15 0.048(3) 0.040(3) 0.044(3) 0.004(2) 0.008(2) 0.004(2)
Br1 0.0746(4) 0.0966(5) 0.0438(3) -0.0117(3) -0.0060(3) -0.0091(3)
Br2 0.0548(3) 0.1156(5) 0.0517(4) -0.0271(3) 0.0145(2) -0.0190(3)
N1 0.051(2) 0.030(2) 0.034(2) 0.0014(18) 0.0074(17) -0.0041(18)
N2 0.110(4) 0.035(3) 0.072(3) -0.001(3) 0.027(3) 0.000(3)

loop_
_atom_type_symbol
_atom_type_description
_atom_type_scat_dispersion_real
_atom_type_scat_dispersion_imag
_atom_type_scat_source
C C 0.0033 0.0016 'International Tables Vol C Tables 4.2.6.8 and 6.1.1.4'
H H 0.0000 0.0000 'International Tables Vol C Tables 4.2.6.8 and 6.1.1.4'
N N 0.0061 0.0033 'International Tables Vol C Tables 4.2.6.8 and 6.1.1.4'
Br Br -0.2901 2.4595 'International Tables Vol C Tables 4.2.6.8 and 6.1.1.4'

loop_
_geom_angle_atom_site_label_1
_geom_angle_atom_site_label_2
_geom_angle_atom_site_label_3
_geom_angle
C2 C1 Br1 125.7(4)
C1 C2 N1 121.7(4)
C1 C2 C3 122.0(4)
N1 C2 C3 116.1(4)
C8 C3 C4 118.5(5)
C8 C3 C2 121.3(4)
C4 C3 C2 120.1(5)
C5 C4 C3 119.8(6)
C6 C5 C4 120.6(8)
C5 C6 C7 120.6(8)
C6 C7 C8 119.3(8)
C3 C8 C7 121.2(6)
N2 C9 N1 178.6(6)
C15 C10 C11 120.1(4)
C15 C10 N1 119.9(4)
C11 C10 N1 120.0(4)
C12 C11 C10 119.5(4)
C13 C12 C11 119.8(5)
C12 C13 C14 120.9(5)
C12 C13 Br2 119.4(4)
C14 C13 Br2 119.7(4)
C13 C14 C15 119.5(4)
C10 C15 C14 120.1(4)
C9 N1 C2 119.3(4)
C9 N1 C10 119.3(4)
C2 N1 C10 121.4(3)

loop_
_geom_bond_atom_site_label_1
_geom_bond_atom_site_label_2
_geom_bond_distance
C1 C2 1.318(6)
C1 Br1 1.865(4)
C2 N1 1.425(5)
C2 C3 1.470(6)
C3 C8 1.362(6)
C3 C4 1.386(6)
C4 C5 1.368(9)
C5 C6 1.344(12)
C6 C7 1.361(11)
C7 C8 1.372(8)
C9 N2 1.133(5)
C9 N1 1.340(6)
C10 C15 1.364(5)
C10 C11 1.388(6)
C10 N1 1.431(5)
C11 C12 1.383(6)
C12 C13 1.364(6)
C13 C14 1.372(6)
C13 Br2 1.896(5)
C14 C15 1.385(6)
